data_7710116
loop_
_publ_author_name
'Fukuda, Kazuishi'
'Harada, Takuma'
'Iwasawa, Nobuharu'
'Takaya, Jun'

_publ_section_title
;
 Facile Synthesis and Utilization of Bis(o-phosphinophenyl)zinc as
 Isolable PZnP-pincer Ligands Enabled by Boron-Zinc Double
 Transmetallation
;
_journal_name_full 'Dalton Transactions'
_journal_paper_doi 10.1039/D2DT01222G
_journal_year 2022
_chemical_formula_sum 'C36 H52 P2 Zn'
_chemical_formula_weight 612.08
_space_group_crystal_system monoclinic
_space_group_IT_number 14
_space_group_name_Hall '-P 2yn'
_space_group_name_H-M_alt 'P 1 21/n 1'
_atom_sites_solution_hydrogens geom
_audit_creation_method SHELXL-2014/7
_audit_update_record
;
2022-03-07 deposited with the CCDC.	2022-04-21 downloaded from the CCDC.
;
_cell_angle_alpha 90
_cell_angle_beta 103.4176(12)
_cell_angle_gamma 90
_cell_formula_units_Z 2
_cell_length_a 9.46080(10)
_cell_length_b 8.88880(10)
_cell_length_c 19.8948(2)
_cell_measurement_reflns_used 8482
_cell_measurement_temperature 123(2)
_cell_measurement_theta_max 76.1990
_cell_measurement_theta_min 4.5470
_cell_volume 1627.39(3)
_computing_structure_refinement 'SHELXL-2014/7 (Sheldrick, 2014)'
_diffrn_ambient_temperature 123(2)
_diffrn_measured_fraction_theta_full 0.999
_diffrn_measured_fraction_theta_max 0.960
_diffrn_measurement_device_type 'XtaLAB Synergy R, DW system, HyPix'
_diffrn_radiation_type CuK\a
_diffrn_radiation_wavelength 1.54184
_diffrn_reflns_av_R_equivalents 0.0465
_diffrn_reflns_av_unetI/netI 0.0395
_diffrn_reflns_Laue_measured_fraction_full 0.999
_diffrn_reflns_Laue_measured_fraction_max 0.960
_diffrn_reflns_limit_h_max 11
_diffrn_reflns_limit_h_min -11
_diffrn_reflns_limit_k_max 7
_diffrn_reflns_limit_k_min -11
_diffrn_reflns_limit_l_max 24
_diffrn_reflns_limit_l_min -25
_diffrn_reflns_number 11128
_diffrn_reflns_point_group_measured_fraction_full 0.999
_diffrn_reflns_point_group_measured_fraction_max 0.960
_diffrn_reflns_theta_full 67.684
_diffrn_reflns_theta_max 76.400
_diffrn_reflns_theta_min 4.570
_exptl_absorpt_coefficient_mu 2.129
_exptl_absorpt_correction_T_max 1.00000
_exptl_absorpt_correction_T_min 0.78028
_exptl_absorpt_correction_type multi-scan
_exptl_crystal_colour colourless
_exptl_crystal_density_diffrn 1.249
_exptl_crystal_description prism
_exptl_crystal_F_000 656
_exptl_crystal_size_max 0.100
_exptl_crystal_size_mid 0.100
_exptl_crystal_size_min 0.050
_refine_diff_density_max 0.370
_refine_diff_density_min -0.463
_refine_diff_density_rms 0.063
_refine_ls_extinction_method none
_refine_ls_goodness_of_fit_ref 1.064
_refine_ls_hydrogen_treatment constr
_refine_ls_matrix_type full
_refine_ls_number_parameters 178
_refine_ls_number_reflns 3282
_refine_ls_number_restraints 0
_refine_ls_restrained_S_all 1.064
_refine_ls_R_factor_all 0.0367
_refine_ls_R_factor_gt 0.0344
_refine_ls_shift/su_max 0.000
_refine_ls_shift/su_mean 0.000
_refine_ls_structure_factor_coef Fsqd
_refine_ls_weighting_details 'w=1/[\s^2^(Fo^2^)+(0.0504P)^2^+0.6406P] where P=(Fo^2^+2Fc^2^)/3'
_refine_ls_weighting_scheme calc
_refine_ls_wR_factor_gt 0.0949
_refine_ls_wR_factor_ref 0.0971
_reflns_Friedel_coverage 0.000
_reflns_number_gt 3017
_reflns_number_total 3282
_reflns_threshold_expression 'I > 2\s(I)'
_cod_data_source_file d2dt01222g2.cif
_cod_data_source_block 2b
_cod_original_sg_symbol_H-M 'P 21/n'
_cod_database_code 7710116
_shelx_shelxl_version_number 2014/7
_shelx_space_group_comment
;
The symmetry employed for this shelxl refinement is uniquely defined
by the following loop, which should always be used as a source of
symmetry information in preference to the above space-group names.
They are only intended as comments.
;
_shelx_estimated_absorpt_t_min 0.815
_shelx_estimated_absorpt_t_max 0.901

loop_
_space_group_symop_operation_xyz
'x, y, z'
'-x+1/2, y+1/2, -z+1/2'
'-x, -y, -z'
'x-1/2, -y-1/2, z-1/2'

loop_
_atom_site_label
_atom_site_type_symbol
_atom_site_fract_x
_atom_site_fract_y
_atom_site_fract_z
_atom_site_U_iso_or_equiv
_atom_site_adp_type
_atom_site_occupancy
_atom_site_site_symmetry_order
_atom_site_calc_flag
_atom_site_refinement_flags_posn
_atom_site_refinement_flags_adp
_atom_site_refinement_flags_occupancy
_atom_site_disorder_assembly
_atom_site_disorder_group
P1 P 0.44284(4) -0.06657(4) 0.14079(2) 0.02219(13) Uani 1 1 d . . . . .
Zn1 Zn 0.5000 0.0000 0.0000 0.02539(12) Uani 1 2 d S . P . .
C1 C 0.42894(16) 0.16336(18) 0.04791(8) 0.0226(3) Uani 1 1 d . . . . .
C2 C 0.40105(18) 0.3107(2) 0.02284(8) 0.0271(3) Uani 1 1 d . . . . .
H1 H 0.4126 0.3346 -0.0221 0.033 Uiso 1 1 calc R U . . .
C3 C 0.3572(2) 0.42167(19) 0.06224(9) 0.0309(4) Uani 1 1 d . . . . .
H2 H 0.3391 0.5207 0.0443 0.037 Uiso 1 1 calc R U . . .
C4 C 0.3395(2) 0.38857(19) 0.12793(9) 0.0305(4) Uani 1 1 d . . . . .
H3 H 0.3106 0.4652 0.1552 0.037 Uiso 1 1 calc R U . . .
C5 C 0.36401(18) 0.24342(18) 0.15385(8) 0.0258(3) Uani 1 1 d . . . . .
H4 H 0.3506 0.2207 0.1986 0.031 Uiso 1 1 calc R U . . .
C6 C 0.40817(16) 0.13096(17) 0.11437(8) 0.0206(3) Uani 1 1 d . . . . .
C7 C 0.51452(16) -0.05640(17) 0.23590(8) 0.0207(3) Uani 1 1 d . . . . .
H5 H 0.4503 0.0122 0.2554 0.025 Uiso 1 1 calc R U . . .
C8 C 0.6677(2) 0.0100(2) 0.25231(10) 0.0361(4) Uani 1 1 d . . . . .
H6 H 0.7311 -0.0531 0.2307 0.043 Uiso 1 1 calc R U . . .
H7 H 0.6644 0.1121 0.2321 0.043 Uiso 1 1 calc R U . . .
C9 C 0.7327(2) 0.0195(2) 0.33003(10) 0.0344(4) Uani 1 1 d . . . . .
H8 H 0.8340 0.0564 0.3382 0.041 Uiso 1 1 calc R U . . .
H9 H 0.6764 0.0925 0.3509 0.041 Uiso 1 1 calc R U . . .
C10 C 0.7313(2) -0.1325(2) 0.36468(9) 0.0333(4) Uani 1 1 d . . . . .
H10 H 0.7661 -0.1208 0.4153 0.040 Uiso 1 1 calc R U . . .
H11 H 0.7982 -0.2018 0.3485 0.040 Uiso 1 1 calc R U . . .
C11 C 0.5792(2) -0.1995(2) 0.34847(9) 0.0385(4) Uani 1 1 d . . . . .
H12 H 0.5150 -0.1361 0.3696 0.046 Uiso 1 1 calc R U . . .
H13 H 0.5827 -0.3012 0.3691 0.046 Uiso 1 1 calc R U . . .
C12 C 0.5154(2) -0.21031(19) 0.27029(9) 0.0301(4) Uani 1 1 d . . . . .
H14 H 0.5740 -0.2815 0.2497 0.036 Uiso 1 1 calc R U . . .
H15 H 0.4149 -0.2496 0.2617 0.036 Uiso 1 1 calc R U . . .
C13 C 0.25688(18) -0.14425(17) 0.13222(8) 0.0242(3) Uani 1 1 d . . . . .
H16 H 0.2689 -0.2505 0.1492 0.029 Uiso 1 1 calc R U . . .
C14 C 0.16260(18) -0.06453(19) 0.17410(8) 0.0254(3) Uani 1 1 d . . . . .
H17 H 0.2127 -0.0667 0.2237 0.030 Uiso 1 1 calc R U . . .
H18 H 0.1501 0.0421 0.1595 0.030 Uiso 1 1 calc R U . . .
C15 C 0.0134(2) -0.1380(2) 0.16466(10) 0.0363(4) Uani 1 1 d . . . . .
H19 H 0.0250 -0.2416 0.1835 0.044 Uiso 1 1 calc R U . . .
H20 H -0.0458 -0.0804 0.1908 0.044 Uiso 1 1 calc R U . . .
C16 C -0.0650(2) -0.1433(2) 0.08870(10) 0.0403(5) Uani 1 1 d . . . . .
H21 H -0.1587 -0.1966 0.0837 0.048 Uiso 1 1 calc R U . . .
H22 H -0.0859 -0.0395 0.0712 0.048 Uiso 1 1 calc R U . . .
C17 C 0.0259(2) -0.2230(2) 0.04617(10) 0.0434(5) Uani 1 1 d . . . . .
H23 H -0.0248 -0.2189 -0.0033 0.052 Uiso 1 1 calc R U . . .
H24 H 0.0371 -0.3300 0.0601 0.052 Uiso 1 1 calc R U . . .
C18 C 0.1761(2) -0.1509(2) 0.05579(9) 0.0336(4) Uani 1 1 d . . . . .
H25 H 0.1653 -0.0477 0.0366 0.040 Uiso 1 1 calc R U . . .
H26 H 0.2346 -0.2097 0.0297 0.040 Uiso 1 1 calc R U . . .

loop_
_atom_site_aniso_label
_atom_site_aniso_U_11
_atom_site_aniso_U_22
_atom_site_aniso_U_33
_atom_site_aniso_U_23
_atom_site_aniso_U_13
_atom_site_aniso_U_12
P1 0.0293(2) 0.0220(2) 0.0167(2) 0.00233(14) 0.00845(16) 0.00438(15)
Zn1 0.02588(19) 0.0329(2) 0.01871(18) -0.00018(11) 0.00777(13) -0.00147(11)
C1 0.0204(7) 0.0285(8) 0.0180(7) 0.0028(6) 0.0029(6) -0.0044(6)
C2 0.0264(8) 0.0335(8) 0.0201(7) 0.0088(6) 0.0025(6) -0.0063(6)
C3 0.0360(9) 0.0228(8) 0.0315(9) 0.0083(7) 0.0030(7) -0.0040(7)
C4 0.0399(9) 0.0214(7) 0.0302(9) 0.0003(7) 0.0084(7) 0.0000(7)
C5 0.0339(8) 0.0234(7) 0.0209(7) 0.0018(6) 0.0079(6) -0.0004(6)
C6 0.0206(7) 0.0234(7) 0.0176(7) 0.0022(6) 0.0042(5) -0.0018(6)
C7 0.0206(7) 0.0226(7) 0.0193(7) 0.0040(6) 0.0056(6) 0.0029(5)
C8 0.0252(9) 0.0502(11) 0.0314(10) 0.0126(8) 0.0033(7) -0.0069(7)
C9 0.0260(9) 0.0393(10) 0.0333(10) 0.0041(8) -0.0029(7) -0.0020(7)
C10 0.0348(9) 0.0356(9) 0.0249(8) 0.0016(7) -0.0026(7) 0.0092(7)
C11 0.0468(11) 0.0393(10) 0.0245(9) 0.0114(8) -0.0018(8) -0.0067(8)
C12 0.0384(9) 0.0249(8) 0.0233(8) 0.0059(6) -0.0001(7) 0.0000(7)
C13 0.0344(8) 0.0184(7) 0.0179(7) 0.0015(6) 0.0024(6) -0.0015(6)
C14 0.0249(8) 0.0311(8) 0.0191(7) 0.0016(6) 0.0029(6) -0.0051(6)
C15 0.0281(9) 0.0476(11) 0.0290(9) 0.0106(8) -0.0021(7) -0.0117(8)
C16 0.0358(10) 0.0440(10) 0.0323(9) 0.0118(8) -0.0099(8) -0.0132(8)
C17 0.0549(12) 0.0331(9) 0.0302(9) 0.0008(8) -0.0144(9) -0.0119(9)
C18 0.0502(11) 0.0280(8) 0.0187(8) -0.0022(6) 0.0001(7) -0.0024(8)

loop_
_atom_type_symbol
_atom_type_description
_atom_type_scat_dispersion_real
_atom_type_scat_dispersion_imag
_atom_type_scat_source
C C 0.0181 0.0091 'International Tables Vol C Tables 4.2.6.8 and 6.1.1.4'
H H 0.0000 0.0000 'International Tables Vol C Tables 4.2.6.8 and 6.1.1.4'
P P 0.2955 0.4335 'International Tables Vol C Tables 4.2.6.8 and 6.1.1.4'
Zn Zn -1.5491 0.6778 'International Tables Vol C Tables 4.2.6.8 and 6.1.1.4'

loop_
_geom_angle_atom_site_label_1
_geom_angle_atom_site_label_2
_geom_angle_atom_site_label_3
_geom_angle
_geom_angle_site_symmetry_1
_geom_angle_site_symmetry_3
_geom_angle_publ_flag
C6 P1 C7 104.07(7) . . ?
C6 P1 C13 103.05(7) . . ?
C7 P1 C13 103.02(7) . . ?
C1 Zn1 C1 180.0 . 3_655 ?
C2 C1 C6 117.87(15) . . ?
C2 C1 Zn1 125.55(12) . . ?
C6 C1 Zn1 116.55(11) . . ?
C3 C2 C1 121.36(15) . . ?
C3 C2 H1 119.3 . . ?
C1 C2 H1 119.3 . . ?
C2 C3 C4 120.05(15) . . ?
C2 C3 H2 120.0 . . ?
C4 C3 H2 120.0 . . ?
C3 C4 C5 120.04(16) . . ?
C3 C4 H3 120.0 . . ?
C5 C4 H3 120.0 . . ?
C4 C5 C6 120.21(15) . . ?
C4 C5 H4 119.9 . . ?
C6 C5 H4 119.9 . . ?
C5 C6 C1 120.45(14) . . ?
C5 C6 P1 125.47(12) . . ?
C1 C6 P1 114.08(11) . . ?
C8 C7 C12 110.09(13) . . ?
C8 C7 P1 109.89(11) . . ?
C12 C7 P1 112.03(11) . . ?
C8 C7 H5 108.2 . . ?
C12 C7 H5 108.2 . . ?
P1 C7 H5 108.2 . . ?
C9 C8 C7 112.11(15) . . ?
C9 C8 H6 109.2 . . ?
C7 C8 H6 109.2 . . ?
C9 C8 H7 109.2 . . ?
C7 C8 H7 109.2 . . ?
H6 C8 H7 107.9 . . ?
C10 C9 C8 111.53(16) . . ?
C10 C9 H8 109.3 . . ?
C8 C9 H8 109.3 . . ?
C10 C9 H9 109.3 . . ?
C8 C9 H9 109.3 . . ?
H8 C9 H9 108.0 . . ?
C9 C10 C11 111.08(15) . . ?
C9 C10 H10 109.4 . . ?
C11 C10 H10 109.4 . . ?
C9 C10 H11 109.4 . . ?
C11 C10 H11 109.4 . . ?
H10 C10 H11 108.0 . . ?
C10 C11 C12 111.68(16) . . ?
C10 C11 H12 109.3 . . ?
C12 C11 H12 109.3 . . ?
C10 C11 H13 109.3 . . ?
C12 C11 H13 109.3 . . ?
H12 C11 H13 107.9 . . ?
C7 C12 C11 110.94(14) . . ?
C7 C12 H14 109.5 . . ?
C11 C12 H14 109.5 . . ?
C7 C12 H15 109.5 . . ?
C11 C12 H15 109.5 . . ?
H14 C12 H15 108.0 . . ?
C14 C13 C18 109.78(14) . . ?
C14 C13 P1 115.91(11) . . ?
C18 C13 P1 110.33(12) . . ?
C14 C13 H16 106.8 . . ?
C18 C13 H16 106.8 . . ?
P1 C13 H16 106.8 . . ?
C15 C14 C13 111.99(14) . . ?
C15 C14 H17 109.2 . . ?
C13 C14 H17 109.2 . . ?
C15 C14 H18 109.2 . . ?
C13 C14 H18 109.2 . . ?
H17 C14 H18 107.9 . . ?
C16 C15 C14 111.00(15) . . ?
C16 C15 H19 109.4 . . ?
C14 C15 H19 109.4 . . ?
C16 C15 H20 109.4 . . ?
C14 C15 H20 109.4 . . ?
H19 C15 H20 108.0 . . ?
C17 C16 C15 111.14(17) . . ?
C17 C16 H21 109.4 . . ?
C15 C16 H21 109.4 . . ?
C17 C16 H22 109.4 . . ?
C15 C16 H22 109.4 . . ?
H21 C16 H22 108.0 . . ?
C16 C17 C18 111.45(15) . . ?
C16 C17 H23 109.3 . . ?
C18 C17 H23 109.3 . . ?
C16 C17 H24 109.3 . . ?
C18 C17 H24 109.3 . . ?
H23 C17 H24 108.0 . . ?
C17 C18 C13 111.97(15) . . ?
C17 C18 H25 109.2 . . ?
C13 C18 H25 109.2 . . ?
C17 C18 H26 109.2 . . ?
C13 C18 H26 109.2 . . ?
H25 C18 H26 107.9 . . ?

loop_
_geom_bond_atom_site_label_1
_geom_bond_atom_site_label_2
_geom_bond_distance
_geom_bond_site_symmetry_2
_geom_bond_publ_flag
P1 C6 1.8403(16) . ?
P1 C7 1.8583(16) . ?
P1 C13 1.8606(17) . ?
Zn1 C1 1.9407(16) . ?
Zn1 C1 1.9407(16) 3_655 ?
C1 C2 1.405(2) . ?
C1 C6 1.411(2) . ?
C2 C3 1.382(3) . ?
C2 H1 0.9500 . ?
C3 C4 1.387(3) . ?
C3 H2 0.9500 . ?
C4 C5 1.389(2) . ?
C4 H3 0.9500 . ?
C5 C6 1.394(2) . ?
C5 H4 0.9500 . ?
C7 C8 1.528(2) . ?
C7 C12 1.529(2) . ?
C7 H5 1.0000 . ?
C8 C9 1.528(3) . ?
C8 H6 0.9900 . ?
C8 H7 0.9900 . ?
C9 C10 1.518(3) . ?
C9 H8 0.9900 . ?
C9 H9 0.9900 . ?
C10 C11 1.521(3) . ?
C10 H10 0.9900 . ?
C10 H11 0.9900 . ?
C11 C12 1.535(2) . ?
C11 H12 0.9900 . ?
C11 H13 0.9900 . ?
C12 H14 0.9900 . ?
C12 H15 0.9900 . ?
C13 C14 1.529(2) . ?
C13 C18 1.536(2) . ?
C13 H16 1.0000 . ?
C14 C15 1.527(2) . ?
C14 H17 0.9900 . ?
C14 H18 0.9900 . ?
C15 C16 1.522(2) . ?
C15 H19 0.9900 . ?
C15 H20 0.9900 . ?
C16 C17 1.514(3) . ?
C16 H21 0.9900 . ?
C16 H22 0.9900 . ?
C17 C18 1.530(3) . ?
C17 H23 0.9900 . ?
C17 H24 0.9900 . ?
C18 H25 0.9900 . ?
C18 H26 0.9900 . ?

loop_
_geom_torsion_atom_site_label_1
_geom_torsion_atom_site_label_2
_geom_torsion_atom_site_label_3
_geom_torsion_atom_site_label_4
_geom_torsion
_geom_torsion_site_symmetry_1
_geom_torsion_site_symmetry_2
_geom_torsion_site_symmetry_3
_geom_torsion_site_symmetry_4
_geom_torsion_publ_flag
C6 C1 C2 C3 1.1(2) . . . . ?
Zn1 C1 C2 C3 -176.82(13) . . . . ?
C1 C2 C3 C4 -0.1(3) . . . . ?
C2 C3 C4 C5 -0.9(3) . . . . ?
C3 C4 C5 C6 0.8(3) . . . . ?
C4 C5 C6 C1 0.2(2) . . . . ?
C4 C5 C6 P1 -179.22(13) . . . . ?
C2 C1 C6 C5 -1.2(2) . . . . ?
Zn1 C1 C6 C5 176.96(12) . . . . ?
C2 C1 C6 P1 178.33(11) . . . . ?
Zn1 C1 C6 P1 -3.53(15) . . . . ?
C7 P1 C6 C5 -32.89(16) . . . . ?
C13 P1 C6 C5 74.36(15) . . . . ?
C7 P1 C6 C1 147.63(11) . . . . ?
C13 P1 C6 C1 -105.13(12) . . . . ?
C6 P1 C7 C8 -71.26(13) . . . . ?
C13 P1 C7 C8 -178.54(12) . . . . ?
C6 P1 C7 C12 166.02(11) . . . . ?
C13 P1 C7 C12 58.75(13) . . . . ?
C12 C7 C8 C9 -55.5(2) . . . . ?
P1 C7 C8 C9 -179.40(13) . . . . ?
C7 C8 C9 C10 55.1(2) . . . . ?
C8 C9 C10 C11 -54.3(2) . . . . ?
C9 C10 C11 C12 55.2(2) . . . . ?
C8 C7 C12 C11 55.8(2) . . . . ?
P1 C7 C12 C11 178.36(13) . . . . ?
C10 C11 C12 C7 -56.4(2) . . . . ?
C6 P1 C13 C14 -57.31(13) . . . . ?
C7 P1 C13 C14 50.73(13) . . . . ?
C6 P1 C13 C18 68.22(12) . . . . ?
C7 P1 C13 C18 176.26(11) . . . . ?
C18 C13 C14 C15 55.20(18) . . . . ?
P1 C13 C14 C15 -178.99(11) . . . . ?
C13 C14 C15 C16 -56.4(2) . . . . ?
C14 C15 C16 C17 55.8(2) . . . . ?
C15 C16 C17 C18 -55.4(2) . . . . ?
C16 C17 C18 C13 55.3(2) . . . . ?
C14 C13 C18 C17 -54.47(19) . . . . ?
P1 C13 C18 C17 176.60(13) . . . . ?
